data_4512157
loop_
_publ_author_name
'Zhao, Junwei'
'Li, Hailou'
'Li, Yanzhou'
'Li, Chunyang'
'Wang, Zhenling'
'Chen, Lijuan'

_publ_section_title
;
 Rectangle versus Square Oxalate-Connective Tetralanthanide Cluster
 Anchored in Lacunary Lindqvist Isopolytungstates: Syntheses, Structures,
 and Properties
;
_journal_issue 11
_journal_name_full 'Crystal Growth &amp; Design'
_journal_page_first 5495
_journal_paper_doi 10.1021/cg500675g
_journal_volume 14
_journal_year 2014
_chemical_formula_sum 'C8 H120 Eu4 K4 Na16 O148 W20'
_chemical_formula_weight 7394.12
_chemical_name_systematic
; 
 ? 
;
_space_group_IT_number 2
_symmetry_cell_setting triclinic
_symmetry_space_group_name_Hall '-P 1'
_symmetry_space_group_name_H-M 'P -1'
_atom_sites_solution_hydrogens notdet
_atom_sites_solution_primary direct
_atom_sites_solution_secondary difmap
_audit_creation_method SHELXL-97
_cell_angle_alpha 106.2040(10)
_cell_angle_beta 93.0640(10)
_cell_angle_gamma 95.3570(10)
_cell_formula_units_Z 1
_cell_length_a 9.9166(5)
_cell_length_b 19.4656(10)
_cell_length_c 19.4690(10)
_cell_measurement_reflns_used 12490
_cell_measurement_temperature 296(2)
_cell_measurement_theta_max 25.00
_cell_measurement_theta_min 1.31
_cell_volume 3580.6(3)
_computing_cell_refinement 'Bruker XSCANS'
_computing_data_collection 'Bruker XSCANS'
_computing_data_reduction 'Bruker SHELXTL'
_computing_molecular_graphics 'Bruker SHELXTL'
_computing_publication_material 'Bruker SHELXTL'
_computing_structure_refinement 'SHELXL-97 (Sheldrick, 1997)'
_computing_structure_solution 'SHELXS-97 (Sheldrick, 1990)'
_diffrn_ambient_temperature 296(2)
_diffrn_detector_area_resol_mean none
_diffrn_measured_fraction_theta_full 0.990
_diffrn_measured_fraction_theta_max 0.990
_diffrn_measurement_device_type 'Bruker P4'
_diffrn_measurement_method '\w scans'
_diffrn_radiation_monochromator graphite
_diffrn_radiation_source 'fine-focus sealed tube'
_diffrn_radiation_type MoK\a
_diffrn_radiation_wavelength 0.71073
_diffrn_reflns_av_R_equivalents 0.0279
_diffrn_reflns_av_sigmaI/netI 0.0559
_diffrn_reflns_limit_h_max 11
_diffrn_reflns_limit_h_min -11
_diffrn_reflns_limit_k_max 23
_diffrn_reflns_limit_k_min -13
_diffrn_reflns_limit_l_max 23
_diffrn_reflns_limit_l_min -23
_diffrn_reflns_number 18430
_diffrn_reflns_theta_full 25.00
_diffrn_reflns_theta_max 25.00
_diffrn_reflns_theta_min 1.31
_diffrn_standards_decay_% none
_diffrn_standards_interval_count none
_diffrn_standards_interval_time none
_diffrn_standards_number none
_exptl_absorpt_coefficient_mu 18.003
_exptl_absorpt_correction_T_max 0.1097
_exptl_absorpt_correction_T_min 0.0891
_exptl_absorpt_correction_type multi-scan
_exptl_absorpt_process_details SADABS
_exptl_crystal_colour colorless
_exptl_crystal_density_diffrn 3.429
_exptl_crystal_density_method 'not measured'
_exptl_crystal_description 'quadrangular prism'
_exptl_crystal_F_000 3336
_exptl_crystal_size_max 0.26
_exptl_crystal_size_mid 0.23
_exptl_crystal_size_min 0.22
_refine_diff_density_max 2.227
_refine_diff_density_min -3.634
_refine_diff_density_rms 0.288
_refine_ls_extinction_coef 0.000328(18)
_refine_ls_extinction_expression Fc^*^=kFc[1+0.001xFc^2^\l^3^/sin(2\q)]^-1/4^
_refine_ls_extinction_method SHELXL
_refine_ls_goodness_of_fit_ref 1.054
_refine_ls_hydrogen_treatment noref
_refine_ls_matrix_type full
_refine_ls_number_parameters 867
_refine_ls_number_reflns 12490
_refine_ls_number_restraints 12
_refine_ls_restrained_S_all 1.056
_refine_ls_R_factor_all 0.0566
_refine_ls_R_factor_gt 0.0402
_refine_ls_shift/su_max 0.002
_refine_ls_shift/su_mean 0.000
_refine_ls_structure_factor_coef Fsqd
_refine_ls_weighting_details 'calc w=1/[\s^2^(Fo^2^)+(0.0490P)^2^+0.0000P] where P=(Fo^2^+2Fc^2^)/3'
_refine_ls_weighting_scheme calc
_refine_ls_wR_factor_gt 0.0976
_refine_ls_wR_factor_ref 0.1039
_reflns_number_gt 9824
_reflns_number_total 12490
_reflns_threshold_expression >2sigma(I)
_cod_data_source_file cg500675g_si_001.cif
_cod_data_source_block 2-Eu
_cod_depositor_comments
;
The following automatic conversions were performed:

'_symmetry_cell_setting' value 'Triclinic' changed to 'triclinic'
according to
/home/saulius/struct/COD-crude-data--automatic-downloads/rss-feeds/ACS/lib/dictionaries/cif_core.dic
dictionary named 'cif_core.dic' version 2.4.2 from 2011-04-26.

Automatic conversion script
Id: cif_fix_values 2827 2014-09-09 07:05:25Z andrius 

 Adding full bibliography for 4512153--4512160.cif.
;
_cod_original_sg_symbol_H-M P-1
_cod_database_code 4512157

loop_
_symmetry_equiv_pos_as_xyz
'x, y, z'
'-x, -y, -z'

loop_
_atom_site_label
_atom_site_type_symbol
_atom_site_fract_x
_atom_site_fract_y
_atom_site_fract_z
_atom_site_U_iso_or_equiv
_atom_site_adp_type
_atom_site_occupancy
_atom_site_symmetry_multiplicity
_atom_site_calc_flag
_atom_site_refinement_flags
W1 W 1.41851(5) 0.68458(3) 1.13913(2) 0.02066(13) Uani 1 1 d .
W2 W 1.62310(5) 0.80920(3) 1.10060(3) 0.02148(13) Uani 1 1 d .
W3 W 1.69939(5) 0.63996(3) 1.05909(2) 0.02162(13) Uani 1 1 d .
W4 W 1.67152(5) 0.64408(3) 1.23011(2) 0.01952(12) Uani 1 1 d .
W5 W 1.87547(5) 0.76825(3) 1.19237(3) 0.02102(13) Uani 1 1 d .
W6 W 1.48776(5) 0.81290(3) 1.80160(2) 0.02127(13) Uani 1 1 d .
W7 W 1.76635(5) 0.76836(3) 1.72447(3) 0.02567(14) Uani 1 1 d .
W8 W 1.58527(6) 0.64720(3) 1.59239(3) 0.02668(14) Uani 1 1 d .
W9 W 1.30688(5) 0.69177(3) 1.66806(3) 0.02254(13) Uani 1 1 d .
W10 W 1.55385(5) 0.64209(3) 1.76059(3) 0.02303(13) Uani 1 1 d .
Eu1 Eu 1.58592(6) 0.83177(3) 1.29457(3) 0.01853(14) Uani 1 1 d .
Eu2 Eu 1.51722(6) 0.83649(3) 1.62000(3) 0.01847(14) Uani 1 1 d .
K1 K 1.4470(3) 0.53778(18) 0.91252(16) 0.0426(8) Uani 1 1 d .
K2 K 1.3972(4) 0.47680(19) 1.62145(18) 0.0594(11) Uani 1 1 d .
Na1 Na 0.9436(5) 0.5034(3) 0.7741(3) 0.0377(13) Uani 1 1 d .
Na2 Na 0.2538(6) 0.6201(3) 0.3705(3) 0.0448(15) Uani 1 1 d .
Na3 Na 0.1789(6) 0.7966(3) 0.4118(3) 0.0459(15) Uani 1 1 d .
Na4 Na 0.9360(9) 0.9379(7) 0.4018(9) 0.123(5) Uani 0.80 1 d P
Na4' Na 0.946(2) 0.9502(13) 0.3372(13) 0.025(6) Uiso 0.20 1 d P
Na5 Na 1.1347(6) 0.6378(3) 0.9076(3) 0.0437(15) Uani 1 1 d .
Na6 Na 1.0535(7) 0.8101(4) 0.9576(3) 0.0591(18) Uani 1 1 d .
Na7 Na 0.2637(9) 0.8655(6) 0.1541(5) 0.034(3) Uani 0.50 1 d P
Na8 Na 0.1476(15) 0.8692(8) 0.7071(9) 0.075(4) Uani 0.50 1 d PU
Na9 Na 0.1085(9) 0.7260(6) -0.1545(5) 0.032(3) Uani 0.50 1 d P
Na10 Na 0.087(2) 1.0666(16) 0.3711(15) 0.167(12) Uani 0.50 1 d P
O1 O 1.2504(9) 0.6461(5) 1.1118(5) 0.042(3) Uani 1 1 d .
O2 O 1.4020(8) 0.7522(5) 1.2197(4) 0.028(2) Uani 1 1 d .
O3 O 1.4847(8) 0.6206(4) 1.1905(4) 0.0200(18) Uani 1 1 d .
O4 O 1.5075(8) 0.6213(5) 1.0576(4) 0.024(2) Uani 1 1 d .
O5 O 1.6496(8) 0.7239(4) 1.1633(4) 0.0220(19) Uani 1 1 d .
O6 O 1.4438(8) 0.7558(4) 1.0846(4) 0.0227(19) Uani 1 1 d .
O7 O 1.6112(10) 0.8623(5) 1.0451(5) 0.042(3) Uani 1 1 d .
O8 O 1.5829(8) 0.8655(4) 1.1865(4) 0.026(2) Uani 1 1 d .
O9 O 1.8162(8) 0.8235(4) 1.1305(4) 0.026(2) Uani 1 1 d .
O10 O 1.6697(8) 0.7223(5) 1.0275(4) 0.027(2) Uani 1 1 d .
O11 O 1.7325(9) 0.5766(5) 0.9821(4) 0.033(2) Uani 1 1 d .
O12 O 1.8734(8) 0.6890(5) 1.0992(4) 0.024(2) Uani 1 1 d .
O13 O 1.7112(8) 0.5903(4) 1.1307(4) 0.027(2) Uani 1 1 d .
O14 O 1.6927(9) 0.5749(5) 1.2690(4) 0.034(2) Uani 1 1 d .
O15 O 1.6304(8) 0.7159(4) 1.3036(4) 0.0229(19) Uani 1 1 d .
O16 O 1.8554(8) 0.6893(4) 1.2346(4) 0.0239(19) Uani 1 1 d .
O17 O 2.0475(8) 0.7917(5) 1.2029(5) 0.037(2) Uani 1 1 d .
O18 O 1.8163(8) 0.8280(5) 1.2691(4) 0.027(2) Uani 1 1 d .
O19 O 1.6969(8) 0.8557(5) 1.4170(4) 0.032(2) Uani 1 1 d .
O20 O 1.4315(9) 0.8168(5) 1.3851(4) 0.031(2) Uani 1 1 d .
O21 O 1.4056(9) 0.8235(5) 1.5008(4) 0.029(2) Uani 1 1 d .
O22 O 1.6735(8) 0.8603(5) 1.5320(4) 0.032(2) Uani 1 1 d .
O23 O 1.4531(10) 0.8674(5) 1.8841(4) 0.039(2) Uani 1 1 d .
O24 O 1.4793(9) 0.8704(4) 1.7438(4) 0.028(2) Uani 1 1 d .
O25 O 1.3091(8) 0.7616(5) 1.7611(4) 0.025(2) Uani 1 1 d .
O26 O 1.5361(8) 0.7278(4) 1.6984(4) 0.0231(19) Uani 1 1 d .
O27 O 1.5110(8) 0.7237(4) 1.8322(4) 0.025(2) Uani 1 1 d .
O28 O 1.6826(8) 0.8238(5) 1.8078(4) 0.027(2) Uani 1 1 d .
O29 O 1.9360(9) 0.7890(6) 1.7504(5) 0.043(3) Uani 1 1 d .
O30 O 1.7349(9) 0.6889(5) 1.7709(5) 0.033(2) Uani 1 1 d .
O31 O 1.7311(8) 0.8311(5) 1.6752(4) 0.0248(19) Uani 1 1 d .
O32 O 1.7635(8) 0.6896(5) 1.6384(4) 0.030(2) Uani 1 1 d .
O33 O 1.6249(10) 0.5785(5) 1.5216(5) 0.041(3) Uani 1 1 d .
O34 O 1.5667(9) 0.7193(4) 1.5530(4) 0.029(2) Uani 1 1 d .
O35 O 1.5887(9) 0.5923(5) 1.6665(5) 0.034(2) Uani 1 1 d .
O36 O 1.3915(9) 0.6276(5) 1.5930(4) 0.029(2) Uani 1 1 d .
O37 O 1.3158(8) 0.7613(5) 1.6234(4) 0.026(2) Uani 1 1 d .
O38 O 1.1377(9) 0.6546(6) 1.6529(5) 0.045(3) Uani 1 1 d .
O39 O 1.3671(9) 0.6263(4) 1.7264(4) 0.030(2) Uani 1 1 d .
O40 O 1.5644(9) 0.5767(5) 1.8060(5) 0.037(2) Uani 1 1 d .
O41 O 1.6869(8) 0.9594(5) 1.3370(5) 0.029(2) Uani 1 1 d .
O42 O 1.4214(8) 0.9212(4) 1.3098(5) 0.032(2) Uani 1 1 d .
O43 O 1.3835(8) 1.0358(4) 1.3389(5) 0.029(2) Uani 1 1 d .
O44 O 1.6510(8) 1.0753(4) 1.3703(5) 0.030(2) Uani 1 1 d .
C1 C 1.4782(12) 0.8282(6) 1.4497(7) 0.023(3) Uani 1 1 d .
C2 C 1.6307(12) 0.8507(7) 1.4667(6) 0.024(3) Uani 1 1 d .
C3 C 1.4560(12) 0.9861(6) 1.3303(6) 0.019(3) Uani 1 1 d U
C4 C 1.6131(11) 1.0092(6) 1.3474(6) 0.019(3) Uani 1 1 d .
O1W O 1.1658(13) 0.5505(6) 0.9648(6) 0.062(3) Uani 1 1 d .
O2W O 1.3709(9) 0.6820(6) 0.9339(5) 0.041(3) Uani 1 1 d .
O3W O 1.0862(10) 0.7207(6) 1.0201(5) 0.046(3) Uani 1 1 d .
O4W O 1.1301(15) 0.4868(9) 1.5878(8) 0.104(5) Uiso 1 1 d .
O5W O 1.5045(10) 0.3438(5) 1.5984(5) 0.044(3) Uani 1 1 d .
O6W O 0.9124(11) 0.5786(7) 0.6989(7) 0.070(4) Uani 1 1 d .
O7W O 1.485(2) 0.9880(9) 1.1583(9) 0.068(6) Uani 0.60 1 d P
O7W' O 1.646(3) 1.0123(19) 1.1856(18) 0.081(10) Uiso 0.40 1 d P
O8W O 0.1539(10) 0.8817(6) 0.3381(5) 0.054(3) Uani 1 1 d .
O9W O 0.1830(10) 0.7044(6) 0.4743(5) 0.049(3) Uani 1 1 d .
O10W O 0.9777(11) 0.4266(7) 0.8484(7) 0.065(4) Uani 1 1 d .
O11W O 1.2279(14) 1.0615(8) 1.0434(8) 0.090 Uiso 1 1 d .
O12W O 1.2903(11) 0.8525(8) 0.9985(6) 0.071(4) Uani 1 1 d .
O13W O 0.9904(10) 0.4119(6) 0.6663(6) 0.057(3) Uani 1 1 d .
O14W O 0.8958(10) 0.5995(6) 0.8729(5) 0.050(3) Uani 1 1 d .
O15W O 0.2966(9) 0.5426(5) 0.2542(5) 0.038(2) Uani 1 1 d .
O16W O 1.4691(15) 0.9873(9) 1.0310(8) 0.100 Uiso 1 1 d .
O17W O -0.1227(15) 0.7599(8) 0.5284(8) 0.098 Uiso 1 1 d .
O18W O 0.9050(19) 0.9770(11) 0.2399(10) 0.135(7) Uiso 1 1 d .
O19W O 1.1929(14) 1.0173(8) 1.2117(8) 0.090 Uiso 1 1 d .
O20W O -0.033(2) 0.6262(12) 0.5287(11) 0.152(7) Uiso 1 1 d .
O21W O 0.8227(12) 0.7592(7) 0.9234(6) 0.067(3) Uiso 1 1 d .
O22W O 0.1336(15) 0.8922(9) 0.5165(8) 0.116(7) Uani 1 1 d .
O23W O 0.9983(13) 0.9019(7) 1.0645(7) 0.077(4) Uani 1 1 d .
O24W O -0.0625(11) 0.7579(9) 0.3896(6) 0.086(5) Uani 1 1 d .
O25W O 1.2364(16) 0.9507(8) 1.0949(10) 0.113(6) Uani 1 1 d .
O26W O 0.2663(17) 0.5419(10) 0.4405(9) 0.115(6) Uiso 1 1 d .
O27W O 1.0352(15) 0.8990(9) 0.8922(8) 0.099 Uiso 1 1 d .
O28W O 0.3769(15) 0.9951(9) 0.9398(8) 0.098 Uiso 1 1 d .
O29W O 0.2030(10) 0.7033(5) 0.3013(5) 0.047(3) Uani 1 1 d .
O30W O 1.1893(9) 0.5528(5) 0.7953(5) 0.034(2) Uani 1 1 d .

loop_
_atom_site_aniso_label
_atom_site_aniso_U_11
_atom_site_aniso_U_22
_atom_site_aniso_U_33
_atom_site_aniso_U_23
_atom_site_aniso_U_13
_atom_site_aniso_U_12
W1 0.0186(3) 0.0256(3) 0.0164(2) 0.0048(2) 0.00195(19) -0.0011(2)
W2 0.0275(3) 0.0228(3) 0.0166(2) 0.0093(2) 0.0034(2) 0.0029(2)
W3 0.0250(3) 0.0219(3) 0.0158(3) 0.0015(2) 0.0058(2) 0.0014(2)
W4 0.0262(3) 0.0162(3) 0.0176(2) 0.0058(2) 0.0043(2) 0.0048(2)
W5 0.0184(3) 0.0228(3) 0.0203(3) 0.0043(2) 0.0023(2) -0.0001(2)
W6 0.0314(3) 0.0179(3) 0.0155(2) 0.0050(2) 0.0069(2) 0.0042(2)
W7 0.0222(3) 0.0323(3) 0.0280(3) 0.0169(2) 0.0040(2) 0.0042(2)
W8 0.0454(3) 0.0187(3) 0.0192(3) 0.0067(2) 0.0134(2) 0.0104(3)
W9 0.0253(3) 0.0209(3) 0.0224(3) 0.0093(2) 0.0028(2) -0.0027(2)
W10 0.0324(3) 0.0203(3) 0.0215(3) 0.0118(2) 0.0082(2) 0.0071(2)
Eu1 0.0240(3) 0.0166(3) 0.0159(3) 0.0054(2) 0.0030(2) 0.0040(3)
Eu2 0.0241(3) 0.0158(3) 0.0163(3) 0.0054(2) 0.0040(2) 0.0025(3)
K1 0.059(2) 0.0370(19) 0.0292(17) 0.0121(14) 0.0012(15) -0.0155(17)
K2 0.105(3) 0.036(2) 0.0321(18) 0.0070(16) 0.0094(19) -0.011(2)
Na1 0.037(3) 0.037(3) 0.041(3) 0.015(3) 0.006(3) 0.002(3)
Na2 0.045(3) 0.043(4) 0.046(3) 0.013(3) 0.008(3) 0.005(3)
Na3 0.041(3) 0.049(4) 0.045(3) 0.010(3) 0.001(3) 0.006(3)
Na4 0.027(5) 0.097(9) 0.217(15) 0.007(9) -0.015(7) -0.002(5)
Na5 0.042(3) 0.047(4) 0.040(3) 0.007(3) 0.012(3) 0.002(3)
Na6 0.061(4) 0.066(5) 0.051(4) 0.017(3) 0.007(3) 0.006(4)
Na7 0.016(5) 0.060(8) 0.036(6) 0.031(6) 0.001(4) 0.009(5)
Na8 0.076(7) 0.051(7) 0.117(8) 0.047(6) 0.064(7) 0.007(6)
Na9 0.016(5) 0.054(7) 0.028(6) 0.017(5) 0.003(4) 0.003(5)
Na10 0.083(14) 0.21(3) 0.21(3) 0.11(2) -0.066(16) -0.069(16)
O1 0.033(5) 0.043(6) 0.045(6) 0.002(5) 0.012(5) 0.004(5)
O2 0.026(5) 0.036(6) 0.024(5) 0.008(4) 0.010(4) 0.006(4)
O3 0.020(4) 0.015(4) 0.024(4) 0.004(4) 0.005(3) -0.002(4)
O4 0.025(5) 0.030(5) 0.017(4) 0.007(4) 0.003(3) -0.006(4)
O5 0.028(5) 0.020(5) 0.019(4) 0.006(4) 0.002(4) 0.009(4)
O6 0.020(4) 0.030(5) 0.023(4) 0.017(4) 0.004(3) -0.002(4)
O7 0.056(6) 0.051(7) 0.029(5) 0.028(5) 0.011(5) 0.010(5)
O8 0.031(5) 0.025(5) 0.025(5) 0.013(4) 0.004(4) 0.009(4)
O9 0.017(4) 0.022(5) 0.037(5) 0.007(4) 0.001(4) -0.002(4)
O10 0.022(5) 0.039(6) 0.019(4) 0.008(4) 0.002(3) 0.000(4)
O11 0.036(5) 0.037(6) 0.026(5) 0.006(4) 0.018(4) 0.006(5)
O12 0.021(4) 0.031(5) 0.026(5) 0.013(4) 0.014(4) 0.004(4)
O13 0.036(5) 0.014(4) 0.031(5) 0.008(4) 0.008(4) 0.001(4)
O14 0.049(6) 0.033(6) 0.029(5) 0.021(4) 0.010(4) 0.015(5)
O15 0.027(5) 0.022(5) 0.020(4) 0.007(4) 0.003(4) 0.000(4)
O16 0.031(5) 0.018(5) 0.024(5) 0.008(4) 0.002(4) 0.005(4)
O17 0.022(5) 0.049(7) 0.035(5) 0.004(5) 0.000(4) -0.002(5)
O18 0.032(5) 0.034(5) 0.017(4) 0.008(4) -0.003(4) 0.005(4)
O19 0.034(5) 0.045(6) 0.018(5) 0.015(4) 0.003(4) -0.003(5)
O20 0.036(5) 0.045(6) 0.015(4) 0.015(4) -0.003(4) 0.006(5)
O21 0.041(5) 0.031(5) 0.020(5) 0.012(4) 0.010(4) 0.004(4)
O22 0.030(5) 0.049(6) 0.014(4) 0.007(4) 0.002(4) -0.006(5)
O23 0.065(7) 0.033(6) 0.019(5) 0.006(4) 0.017(4) 0.010(5)
O24 0.050(6) 0.018(5) 0.020(4) 0.010(4) 0.003(4) 0.007(4)
O25 0.025(5) 0.031(5) 0.025(5) 0.014(4) 0.011(4) 0.011(4)
O26 0.033(5) 0.018(5) 0.020(4) 0.006(4) 0.003(4) 0.007(4)
O27 0.041(5) 0.021(5) 0.013(4) 0.001(4) 0.008(4) 0.006(4)
O28 0.031(5) 0.027(5) 0.022(5) 0.009(4) -0.006(4) -0.003(4)
O29 0.029(5) 0.058(7) 0.057(7) 0.037(6) 0.003(5) 0.013(5)
O30 0.030(5) 0.040(6) 0.043(6) 0.028(5) 0.012(4) 0.012(5)
O31 0.021(4) 0.027(5) 0.028(5) 0.011(4) 0.002(4) 0.000(4)
O32 0.035(5) 0.036(6) 0.028(5) 0.021(4) 0.018(4) 0.008(4)
O33 0.075(7) 0.030(6) 0.025(5) 0.011(4) 0.017(5) 0.018(5)
O34 0.049(6) 0.020(5) 0.019(4) 0.004(4) 0.013(4) 0.009(4)
O35 0.048(6) 0.017(5) 0.044(6) 0.016(4) 0.012(5) 0.016(4)
O36 0.041(5) 0.025(5) 0.021(5) 0.008(4) 0.012(4) -0.005(4)
O37 0.024(5) 0.026(5) 0.031(5) 0.016(4) -0.002(4) -0.005(4)
O38 0.022(5) 0.056(7) 0.056(7) 0.021(6) 0.000(5) -0.006(5)
O39 0.043(5) 0.019(5) 0.027(5) 0.009(4) 0.004(4) -0.007(4)
O40 0.050(6) 0.036(6) 0.037(5) 0.024(5) 0.013(5) 0.014(5)
O41 0.022(5) 0.023(5) 0.042(5) 0.008(4) 0.002(4) 0.009(4)
O42 0.030(5) 0.013(5) 0.049(6) 0.007(4) 0.000(4) -0.004(4)
O43 0.027(5) 0.017(5) 0.044(6) 0.007(4) 0.008(4) 0.007(4)
O44 0.031(5) 0.012(5) 0.042(5) 0.006(4) -0.004(4) -0.004(4)
C1 0.024(7) 0.016(7) 0.030(7) 0.003(5) 0.010(5) 0.008(5)
C2 0.030(7) 0.026(7) 0.015(6) 0.001(5) 0.003(5) 0.014(6)
C3 0.020(3) 0.019(3) 0.019(3) 0.0061(12) 0.0018(10) 0.0021(11)
C4 0.015(6) 0.020(7) 0.020(6) 0.007(5) 0.000(5) -0.001(5)
O1W 0.088(9) 0.052(8) 0.050(7) 0.018(6) 0.013(6) 0.014(7)
O2W 0.038(6) 0.056(7) 0.025(5) 0.010(5) -0.002(4) -0.009(5)
O3W 0.044(6) 0.055(7) 0.041(6) 0.011(5) 0.016(5) 0.012(6)
O5W 0.056(7) 0.043(6) 0.035(6) 0.016(5) 0.009(5) 0.003(5)
O6W 0.058(7) 0.074(9) 0.109(10) 0.068(8) 0.029(7) 0.028(7)
O7W 0.14(2) 0.022(10) 0.031(10) -0.004(8) -0.009(11) 0.029(12)
O8W 0.050(7) 0.065(8) 0.049(7) 0.015(6) 0.016(5) 0.011(6)
O9W 0.053(7) 0.059(8) 0.039(6) 0.017(5) 0.007(5) 0.007(6)
O10W 0.050(7) 0.074(9) 0.108(10) 0.069(8) 0.037(7) 0.035(7)
O12W 0.049(7) 0.112(12) 0.057(8) 0.034(8) 0.011(6) 0.011(7)
O13W 0.034(6) 0.054(8) 0.066(8) -0.008(6) 0.004(5) 0.002(6)
O14W 0.043(6) 0.049(7) 0.051(7) 0.001(5) 0.020(5) -0.006(5)
O15W 0.043(6) 0.031(6) 0.042(6) 0.011(5) 0.014(5) 0.000(5)
O22W 0.090(11) 0.127(14) 0.102(12) -0.027(10) -0.030(9) 0.068(11)
O23W 0.071(9) 0.076(10) 0.084(10) 0.020(8) 0.031(7) 0.013(8)
O24W 0.045(7) 0.176(16) 0.036(7) 0.030(8) -0.013(5) 0.013(8)
O25W 0.104(12) 0.064(10) 0.174(17) 0.036(11) 0.012(11) 0.015(9)
O29W 0.058(7) 0.037(6) 0.046(6) 0.007(5) 0.015(5) 0.010(5)
O30W 0.042(6) 0.028(5) 0.032(5) 0.006(4) 0.018(4) 0.000(5)

loop_
_atom_type_symbol
_atom_type_description
_atom_type_scat_dispersion_real
_atom_type_scat_dispersion_imag
_atom_type_scat_source
C C 0.0033 0.0016 'International Tables Vol C Tables 4.2.6.8 and 6.1.1.4'
H H 0.0000 0.0000 'International Tables Vol C Tables 4.2.6.8 and 6.1.1.4'
O O 0.0106 0.0060 'International Tables Vol C Tables 4.2.6.8 and 6.1.1.4'
W W -0.8490 6.8722 'International Tables Vol C Tables 4.2.6.8 and 6.1.1.4'
Eu Eu -0.1578 3.6682 'International Tables Vol C Tables 4.2.6.8 and 6.1.1.4'
K K 0.2009 0.2494 'International Tables Vol C Tables 4.2.6.8 and 6.1.1.4'
Na Na 0.0362 0.0249 'International Tables Vol C Tables 4.2.6.8 and 6.1.1.4'

loop_
_geom_angle_atom_site_label_1
_geom_angle_atom_site_label_2
_geom_angle_atom_site_label_3
_geom_angle
_geom_angle_site_symmetry_1
_geom_angle_site_symmetry_3
O1 W1 O2 103.0(4) . .
O1 W1 O3 102.0(4) . .
O2 W1 O3 92.5(4) . .
O1 W1 O6 102.7(4) . .
O2 W1 O6 92.3(4) . .
O3 W1 O6 153.0(3) . .
O1 W1 O4 97.5(4) . .
O2 W1 O4 159.5(4) . .
O3 W1 O4 82.6(3) . .
O6 W1 O4 83.7(3) . .
O1 W1 O5 172.6(4) . .
O2 W1 O5 84.4(3) . .
O3 W1 O5 76.5(3) . .
O6 W1 O5 77.6(3) . .
O4 W1 O5 75.2(3) . .
O1 W1 Eu1 134.7(3) . .
O2 W1 Eu1 31.7(3) . .
O3 W1 Eu1 85.0(2) . .
O6 W1 Eu1 85.1(2) . .
O4 W1 Eu1 127.8(2) . .
O5 W1 Eu1 52.64(18) . .
O7 W2 O8 103.9(4) . .
O7 W2 O6 102.2(4) . .
O8 W2 O6 91.3(4) . .
O7 W2 O9 102.6(4) . .
O8 W2 O9 92.2(4) . .
O6 W2 O9 153.3(4) . .
O7 W2 O10 97.0(4) . .
O8 W2 O10 159.1(4) . .
O6 W2 O10 83.2(3) . .
O9 W2 O10 84.2(3) . .
O7 W2 O5 171.9(4) . .
O8 W2 O5 84.2(3) . .
O6 W2 O5 77.8(3) . .
O9 W2 O5 76.2(3) . .
O10 W2 O5 75.0(3) . .
O7 W2 Eu1 135.4(3) . .
O8 W2 Eu1 31.5(3) . .
O6 W2 Eu1 85.7(2) . .
O9 W2 Eu1 83.6(2) . .
O10 W2 Eu1 127.6(2) . .
O5 W2 Eu1 52.67(18) . .
O11 W3 O4 101.5(4) . .
O11 W3 O12 104.4(4) . .
O4 W3 O12 154.1(3) . .
O11 W3 O13 103.2(4) . .
O4 W3 O13 86.9(4) . .
O12 W3 O13 86.5(3) . .
O11 W3 O10 103.9(4) . .
O4 W3 O10 87.5(4) . .
O12 W3 O10 87.0(3) . .
O13 W3 O10 152.9(3) . .
O11 W3 O5 178.6(4) . .
O4 W3 O5 77.2(3) . .
O12 W3 O5 76.9(3) . .
O13 W3 O5 76.2(3) . .
O10 W3 O5 76.7(3) . .
O11 W3 K1 54.1(3) . .
O4 W3 K1 49.5(2) . .
O12 W3 K1 154.9(2) . .
O13 W3 K1 109.5(3) . .
O10 W3 K1 86.5(2) . .
O5 W3 K1 124.8(2) . .
O11 W3 K1 76.7(3) . 2_867
O4 W3 K1 61.9(3) . 2_867
O12 W3 K1 124.0(3) . 2_867
O13 W3 K1 41.7(3) . 2_867
O10 W3 K1 148.4(2) . 2_867
O5 W3 K1 102.1(2) . 2_867
K1 W3 K1 67.98(8) . 2_867
O14 W4 O15 103.3(4) . .
O14 W4 O3 101.9(4) . .
O15 W4 O3 92.6(3) . .
O14 W4 O16 102.9(4) . .
O15 W4 O16 91.9(3) . .
O3 W4 O16 153.1(3) . .
O14 W4 O13 96.6(4) . .
O15 W4 O13 160.0(3) . .
O3 W4 O13 83.6(3) . .
O16 W4 O13 83.2(3) . .
O14 W4 O5 171.7(3) . .
O15 W4 O5 84.9(3) . .
O3 W4 O5 77.2(3) . .
O16 W4 O5 76.8(3) . .
O13 W4 O5 75.1(3) . .
O14 W4 Eu1 135.4(3) . .
O15 W4 Eu1 32.1(3) . .
O3 W4 Eu1 85.4(2) . .
O16 W4 Eu1 84.3(2) . .
O13 W4 Eu1 128.0(2) . .
O5 W4 Eu1 52.86(19) . .
O14 W4 K1 71.7(3) . 2_867
O15 W4 K1 148.0(3) . 2_867
O3 W4 K1 59.2(2) . 2_867
O16 W4 K1 120.1(2) . 2_867
O13 W4 K1 41.2(2) . 2_867
O5 W4 K1 101.2(2) . 2_867
Eu1 W4 K1 141.63(6) . 2_867
O17 W5 O18 103.5(4) . .
O17 W5 O9 102.2(4) . .
O18 W5 O9 92.1(4) . .
O17 W5 O16 102.3(4) . .
O18 W5 O16 91.5(4) . .
O9 W5 O16 153.6(3) . .
O17 W5 O12 96.3(4) . .
O18 W5 O12 160.2(4) . .
O9 W5 O12 83.8(3) . .
O16 W5 O12 84.0(3) . .
O17 W5 O5 171.6(4) . .
O18 W5 O5 84.9(3) . .
O9 W5 O5 77.5(3) . .
O16 W5 O5 76.8(3) . .
O12 W5 O5 75.4(3) . .
O17 W5 Eu1 135.1(3) . .
O18 W5 Eu1 31.7(3) . .
O9 W5 Eu1 84.6(2) . .
O16 W5 Eu1 84.9(2) . .
O12 W5 Eu1 128.6(2) . .
O5 W5 Eu1 53.25(19) . .
O23 W6 O24 103.6(4) . .
O23 W6 O28 102.6(4) . .
O24 W6 O28 91.9(4) . .
O23 W6 O25 102.9(4) . .
O24 W6 O25 91.3(4) . .
O28 W6 O25 152.8(3) . .
O23 W6 O27 97.4(4) . .
O24 W6 O27 159.1(3) . .
O28 W6 O27 83.8(4) . .
O25 W6 O27 83.6(3) . .
O23 W6 O26 172.3(4) . .
O24 W6 O26 84.1(3) . .
O28 W6 O26 77.0(3) . .
O25 W6 O26 76.5(3) . .
O27 W6 O26 75.0(3) . .
O23 W6 Eu2 135.1(3) . .
O24 W6 Eu2 31.6(3) . .
O28 W6 Eu2 84.4(2) . .
O25 W6 Eu2 84.4(2) . .
O27 W6 Eu2 127.5(2) . .
O26 W6 Eu2 52.54(19) . .
O29 W7 O31 103.8(4) . .
O29 W7 O32 102.5(4) . .
O31 W7 O32 92.9(4) . .
O29 W7 O28 102.8(4) . .
O31 W7 O28 91.6(4) . .
O32 W7 O28 152.4(4) . .
O29 W7 O30 96.6(4) . .
O31 W7 O30 159.7(4) . .
O32 W7 O30 83.2(4) . .
O28 W7 O30 83.2(4) . .
O29 W7 O26 171.6(4) . .
O31 W7 O26 84.7(3) . .
O32 W7 O26 77.0(3) . .
O28 W7 O26 76.3(3) . .
O30 W7 O26 75.0(3) . .
O29 W7 Eu2 135.3(3) . .
O31 W7 Eu2 31.6(3) . .
O32 W7 Eu2 85.0(3) . .
O28 W7 Eu2 84.7(2) . .
O30 W7 Eu2 128.1(3) . .
O26 W7 Eu2 53.08(19) . .
O33 W8 O34 103.3(4) . .
O33 W8 O36 103.5(4) . .
O34 W8 O36 91.8(4) . .
O33 W8 O32 101.9(4) . .
O34 W8 O32 92.7(4) . .
O36 W8 O32 152.4(3) . .
O33 W8 O35 96.6(4) . .
O34 W8 O35 160.1(3) . .
O36 W8 O35 83.0(4) . .
O32 W8 O35 83.5(4) . .
O33 W8 O26 171.2(4) . .
O34 W8 O26 85.5(3) . .
O36 W8 O26 76.4(3) . .
O32 W8 O26 76.9(3) . .
O35 W8 O26 74.6(3) . .
O33 W8 Eu2 136.1(3) . .
O34 W8 Eu2 32.8(2) . .
O36 W8 Eu2 84.9(3) . .
O32 W8 Eu2 84.3(3) . .
O35 W8 Eu2 127.3(2) . .
O26 W8 Eu2 52.72(19) . .
O33 W8 K2 76.1(3) . .
O34 W8 K2 143.6(3) . .
O36 W8 K2 54.3(3) . .
O32 W8 K2 123.4(3) . .
O35 W8 K2 42.1(3) . .
O26 W8 K2 97.2(2) . .
Eu2 W8 K2 135.91(7) . .
O38 W9 O37 104.7(4) . .
O38 W9 O36 102.5(4) . .
O37 W9 O36 92.4(4) . .
O38 W9 O25 102.0(4) . .
O37 W9 O25 91.8(4) . .
O36 W9 O25 153.2(4) . .
O38 W9 O39 95.5(4) . .
O37 W9 O39 159.8(4) . .
O36 W9 O39 83.1(4) . .
O25 W9 O39 83.9(3) . .
O38 W9 O26 170.7(4) . .
O37 W9 O26 84.6(3) . .
O36 W9 O26 76.7(3) . .
O25 W9 O26 77.3(3) . .
O39 W9 O26 75.2(3) . .
O38 W9 Eu2 136.6(3) . .
O37 W9 Eu2 31.9(3) . .
O36 W9 Eu2 84.8(2) . .
O25 W9 Eu2 84.8(2) . .
O39 W9 Eu2 127.9(2) . .
O26 W9 Eu2 52.7(2) . .
O40 W10 O35 102.5(4) . .
O40 W10 O27 103.7(4) . .
O35 W10 O27 153.8(4) . .
O40 W10 O39 101.8(4) . .
O35 W10 O39 86.6(4) . .
O27 W10 O39 87.3(4) . .
O40 W10 O30 104.3(4) . .
O35 W10 O30 86.9(4) . .
O27 W10 O30 87.4(4) . .
O39 W10 O30 153.9(4) . .
O40 W10 O26 178.8(4) . .
O35 W10 O26 76.8(3) . .
O27 W10 O26 76.9(3) . .
O39 W10 O26 77.2(3) . .
O30 W10 O26 76.7(3) . .
O40 W10 K2 78.4(3) . .
O35 W10 K2 44.2(3) . .
O27 W10 K2 142.7(3) . .
O39 W10 K2 56.4(3) . .
O30 W10 K2 128.7(3) . .
O26 W10 K2 100.5(2) . .
O18 Eu1 O8 78.8(3) . .
O18 Eu1 O15 77.2(3) . .
O8 Eu1 O15 124.4(3) . .
O18 Eu1 O2 123.3(3) . .
O8 Eu1 O2 76.2(3) . .
O15 Eu1 O2 76.7(3) . .
O18 Eu1 O20 141.7(3) . .
O8 Eu1 O20 139.4(3) . .
O15 Eu1 O20 79.4(3) . .
O2 Eu1 O20 79.3(3) . .
O18 Eu1 O42 136.3(3) . .
O8 Eu1 O42 75.6(3) . .
O15 Eu1 O42 146.3(3) . .
O2 Eu1 O42 83.7(3) . .
O20 Eu1 O42 70.1(3) . .
O18 Eu1 O19 79.6(3) . .
O8 Eu1 O19 145.7(3) . .
O15 Eu1 O19 75.5(3) . .
O2 Eu1 O19 138.1(3) . .
O20 Eu1 O19 65.3(3) . .
O42 Eu1 O19 103.2(3) . .
O18 Eu1 O41 75.6(3) . .
O8 Eu1 O41 77.9(3) . .
O15 Eu1 O41 139.9(3) . .
O2 Eu1 O41 143.3(3) . .
O20 Eu1 O41 105.3(3) . .
O42 Eu1 O41 64.9(3) . .
O19 Eu1 O41 71.1(3) . .
O18 Eu1 O5 61.9(2) . .
O8 Eu1 O5 62.6(2) . .
O15 Eu1 O5 61.9(2) . .
O2 Eu1 O5 61.5(2) . .
O20 Eu1 O5 129.1(3) . .
O42 Eu1 O5 129.9(3) . .
O19 Eu1 O5 126.8(3) . .
O41 Eu1 O5 125.6(3) . .
O18 Eu1 C2 97.7(3) . .
O8 Eu1 C2 158.0(3) . .
O15 Eu1 C2 74.8(3) . .
O2 Eu1 C2 122.1(3) . .
O20 Eu1 C2 46.7(3) . .
O42 Eu1 C2 93.4(3) . .
O19 Eu1 C2 18.7(3) . .
O41 Eu1 C2 80.2(3) . .
O5 Eu1 C2 134.8(3) . .
O18 Eu1 W5 23.3(2) . .
O8 Eu1 W5 69.50(19) . .
O15 Eu1 W5 68.81(18) . .
O2 Eu1 W5 100.07(19) . .
O20 Eu1 W5 147.3(2) . .
O42 Eu1 W5 142.6(2) . .
O19 Eu1 W5 98.3(2) . .
O41 Eu1 W5 94.66(19) . .
O5 Eu1 W5 38.60(16) . .
C2 Eu1 W5 114.5(2) . .
O18 Eu1 W4 68.2(2) . .
O8 Eu1 W4 100.9(2) . .
O15 Eu1 W4 23.51(18) . .
O2 Eu1 W4 67.9(2) . .
O20 Eu1 W4 99.0(2) . .
O42 Eu1 W4 151.26(19) . .
O19 Eu1 W4 95.4(2) . .
O41 Eu1 W4 143.20(19) . .
O5 Eu1 W4 38.38(15) . .
C2 Eu1 W4 97.7(2) . .
W5 Eu1 W4 52.460(14) . .
O31 Eu2 O24 77.5(3) . .
O31 Eu2 O37 124.8(3) . .
O24 Eu2 O37 77.2(3) . .
O31 Eu2 O34 78.8(3) . .
O24 Eu2 O34 124.8(3) . .
O37 Eu2 O34 77.0(3) . .
O31 Eu2 O21 140.3(3) . .
O24 Eu2 O21 142.0(3) . .
O37 Eu2 O21 79.7(3) . .
O34 Eu2 O21 77.7(3) . .
O31 Eu2 O43 76.7(3) . 2_878
O24 Eu2 O43 77.3(3) . 2_878
O37 Eu2 O43 141.2(3) . 2_878
O34 Eu2 O43 141.8(3) . 2_878
O21 Eu2 O43 103.9(3) . 2_878
O31 Eu2 O22 77.7(3) . .
O24 Eu2 O22 143.2(3) . .
O37 Eu2 O22 139.5(3) . .
O34 Eu2 O22 75.6(3) . .
O21 Eu2 O22 65.7(3) . .
O43 Eu2 O22 70.9(3) 2_878 .
O31 Eu2 O44 137.6(3) . 2_878
O24 Eu2 O44 76.2(3) . 2_878
O37 Eu2 O44 80.3(3) . 2_878
O34 Eu2 O44 143.6(3) . 2_878
O21 Eu2 O44 70.4(3) . 2_878
O43 Eu2 O44 65.5(3) 2_878 2_878
O22 Eu2 O44 105.7(3) . 2_878
O31 Eu2 O26 62.7(3) . .
O24 Eu2 O26 62.1(2) . .
O37 Eu2 O26 62.1(2) . .
O34 Eu2 O26 62.7(2) . .
O21 Eu2 O26 129.3(3) . .
O43 Eu2 O26 126.8(3) 2_878 .
O22 Eu2 O26 126.3(3) . .
O44 Eu2 O26 128.0(3) 2_878 .
O31 Eu2 W7 23.6(2) . .
O24 Eu2 W7 69.0(2) . .
O37 Eu2 W7 101.21(19) . .
O34 Eu2 W7 69.5(2) . .
O21 Eu2 W7 145.9(2) . .
O43 Eu2 W7 96.4(2) 2_878 .
O22 Eu2 W7 96.4(2) . .
O44 Eu2 W7 143.7(2) 2_878 .
O26 Eu2 W7 39.10(16) . .
O31 Eu2 W8 69.2(2) . .
O24 Eu2 W8 101.0(2) . .
O37 Eu2 W8 68.7(2) . .
O34 Eu2 W8 23.91(19) . .
O21 Eu2 W8 98.3(2) . .
O43 Eu2 W8 145.33(19) 2_878 .
O22 Eu2 W8 95.2(2) . .
O44 Eu2 W8 148.56(19) 2_878 .
O26 Eu2 W8 38.85(15) . .
W7 Eu2 W8 52.630(15) . .
O31 Eu2 W9 101.3(2) . .
O24 Eu2 W9 68.5(2) . .
O37 Eu2 W9 23.58(19) . .
O34 Eu2 W9 68.4(2) . .
O21 Eu2 W9 99.2(2) . .
O43 Eu2 W9 145.2(2) 2_878 .
O22 Eu2 W9 143.4(2) . .
O44 Eu2 W9 99.3(2) 2_878 .
O26 Eu2 W9 38.53(16) . .
W7 Eu2 W9 77.632(17) . .
W8 Eu2 W9 52.415(14) . .
O40 K1 O13 114.1(3) 1_554 2_867
O40 K1 O4 120.9(3) 1_554 .
O13 K1 O4 124.7(3) 2_867 .
O40 K1 O2W 78.4(3) 1_554 .
O13 K1 O2W 129.3(3) 2_867 .
O4 K1 O2W 69.0(3) . .
O40 K1 O11 81.8(3) 1_554 .
O13 K1 O11 130.9(3) 2_867 .
O4 K1 O11 57.4(2) . .
O2W K1 O11 98.6(3) . .
O40 K1 O1W 132.1(3) 1_554 .
O13 K1 O1W 68.4(3) 2_867 .
O4 K1 O1W 78.3(3) . .
O2W K1 O1W 68.3(3) . .
O11 K1 O1W 135.2(3) . .
O40 K1 O3 78.8(3) 1_554 2_867
O13 K1 O3 50.3(2) 2_867 2_867
O4 K1 O3 136.9(3) . 2_867
O2W K1 O3 152.6(2) . 2_867
O11 K1 O3 93.0(2) . 2_867
O1W K1 O3 118.7(3) . 2_867
O40 K1 O4 120.7(3) 1_554 2_867
O13 K1 O4 49.6(2) 2_867 2_867
O4 K1 O4 95.5(2) . 2_867
O2W K1 O4 160.5(2) . 2_867
O11 K1 O4 81.8(2) . 2_867
O1W K1 O4 97.6(3) . 2_867
O3 K1 O4 45.91(19) 2_867 2_867
O40 K1 O30W 73.3(3) 1_554 .
O13 K1 O30W 72.2(2) 2_867 .
O4 K1 O30W 127.2(3) . .
O2W K1 O30W 64.9(2) . .
O11 K1 O30W 152.2(3) . .
O1W K1 O30W 61.9(3) . .
O3 K1 O30W 94.0(2) 2_867 .
O4 K1 O30W 121.5(2) 2_867 .
O40 K1 W3 97.2(2) 1_554 .
O13 K1 W3 139.8(2) 2_867 .
O4 K1 W3 30.65(16) . .
O2W K1 W3 79.39(19) . .
O11 K1 W3 27.65(16) . .
O1W K1 W3 108.9(2) . .
O3 K1 W3 118.49(17) 2_867 .
O4 K1 W3 93.39(15) 2_867 .
O30W K1 W3 144.15(18) . .
O40 K1 Na5 96.2(2) 1_554 .
O13 K1 Na5 90.6(2) 2_867 .
O4 K1 Na5 88.0(2) . .
O2W K1 Na5 38.8(2) . .
O11 K1 Na5 135.6(2) . .
O1W K1 Na5 37.3(2) . .
O3 K1 Na5 130.44(18) 2_867 .
O4 K1 Na5 132.86(18) 2_867 .
O30W K1 Na5 39.34(17) . .
W3 K1 Na5 111.07(12) . .
O40 K1 W3 135.3(2) 1_554 2_867
O13 K1 W3 27.95(18) 2_867 2_867
O4 K1 W3 99.77(19) . 2_867
O2W K1 W3 138.0(2) . 2_867
O11 K1 W3 109.0(2) . 2_867
O1W K1 W3 69.8(2) . 2_867
O3 K1 W3 57.98(14) 2_867 2_867
O4 K1 W3 29.82(13) 2_867 2_867
O30W K1 W3 97.45(17) . 2_867
W3 K1 W3 112.02(8) . 2_867
Na5 K1 W3 103.23(12) . 2_867
O33 K2 O35 112.1(3) 2_868 .
O33 K2 O4W 78.3(4) 2_868 .
O35 K2 O4W 123.5(4) . .
O33 K2 O14 132.8(3) 2_868 2_868
O35 K2 O14 113.5(3) . 2_868
O4W K2 O14 86.1(4) . 2_868
O33 K2 O5W 75.7(3) 2_868 .
O35 K2 O5W 113.5(3) . .
O4W K2 O5W 122.7(4) . .
O14 K2 O5W 76.2(3) 2_868 .
O33 K2 O39 134.9(3) 2_868 .
O35 K2 O39 52.5(2) . .
O4W K2 O39 80.2(4) . .
O14 K2 O39 84.1(3) 2_868 .
O5W K2 O39 147.8(3) . .
O33 K2 O36 86.2(3) 2_868 .
O35 K2 O36 52.5(2) . .
O4W K2 O36 74.5(4) . .
O14 K2 O36 131.8(3) 2_868 .
O5W K2 O36 150.6(3) . .
O39 K2 O36 49.8(2) . .
O33 K2 W10 139.2(2) 2_868 .
O35 K2 W10 29.00(19) . .
O4W K2 W10 110.8(4) . .
O14 K2 W10 88.0(2) 2_868 .
O5W K2 W10 122.2(2) . .
O39 K2 W10 30.67(17) . .
O36 K2 W10 60.38(16) . .
O33 K2 W8 87.1(2) 2_868 .
O35 K2 W8 30.01(19) . .
O4W K2 W8 103.9(4) . .
O14 K2 W8 140.1(2) 2_868 .
O5W K2 W8 124.5(2) . .
O39 K2 W8 60.51(17) . .
O36 K2 W8 29.85(16) . .
W10 K2 W8 52.23(5) . .
O33 K2 Na2 88.7(2) 2_868 2_767
O35 K2 Na2 78.3(2) . 2_767
O4W K2 Na2 157.5(4) . 2_767
O14 K2 Na2 89.5(2) 2_868 2_767
O5W K2 Na2 35.2(2) . 2_767
O39 K2 Na2 121.3(2) . 2_767
O36 K2 Na2 123.4(2) . 2_767
W10 K2 Na2 90.99(12) . 2_767
W8 K2 Na2 93.58(12) . 2_767
O6W Na1 O14W 88.3(5) . .
O6W Na1 O10W 179.0(5) . .
O14W Na1 O10W 92.6(4) . .
O6W Na1 O13W 86.7(5) . .
O14W Na1 O13W 175.0(5) . .
O10W Na1 O13W 92.4(5) . .
O6W Na1 O15W 88.1(4) . 2_666
O14W Na1 O15W 92.3(4) . 2_666
O10W Na1 O15W 92.4(4) . 2_666
O13W Na1 O15W 87.7(4) . 2_666
O6W Na1 O30W 88.4(4) . .
O14W Na1 O30W 89.2(4) . .
O10W Na1 O30W 91.1(4) . .
O13W Na1 O30W 90.5(4) . .
O15W Na1 O30W 176.1(4) 2_666 .
O6W Na1 Na5 93.8(4) . .
O14W Na1 Na5 44.4(3) . .
O10W Na1 Na5 86.5(4) . .
O13W Na1 Na5 135.9(3) . .
O15W Na1 Na5 136.4(3) 2_666 .
O30W Na1 Na5 45.5(2) . .
O6W Na1 Na2 80.5(4) . 2_666
O14W Na1 Na2 134.5(3) . 2_666
O10W Na1 Na2 99.2(4) . 2_666
O13W Na1 Na2 44.5(3) . 2_666
O15W Na1 Na2 43.8(2) 2_666 2_666
O30W Na1 Na2 133.8(3) . 2_666
Na5 Na1 Na2 174.3(2) . 2_666
O26W Na2 O9W 86.7(5) . .
O26W Na2 O5W 88.0(5) . 2_767
O9W Na2 O5W 95.3(4) . 2_767
O26W Na2 O15W 100.9(5) . .
O9W Na2 O15W 170.1(4) . .
O5W Na2 O15W 91.2(4) 2_767 .
O26W Na2 O29W 170.9(6) . .
O9W Na2 O29W 88.2(4) . .
O5W Na2 O29W 100.0(4) 2_767 .
O15W Na2 O29W 83.4(4) . .
O26W Na2 O13W 95.6(6) . 2_666
O9W Na2 O13W 85.4(4) . 2_666
O5W Na2 O13W 176.4(5) 2_767 2_666
O15W Na2 O13W 87.6(4) . 2_666
O29W Na2 O13W 76.4(4) . 2_666
O26W Na2 Na3 131.2(5) . .
O9W Na2 Na3 44.6(3) . .
O5W Na2 Na3 92.9(3) 2_767 .
O15W Na2 Na3 127.8(3) . .
O29W Na2 Na3 44.7(3) . .
O13W Na2 Na3 85.2(3) 2_666 .
O26W Na2 Na1 95.6(5) . 2_666
O9W Na2 Na1 129.5(3) . 2_666
O5W Na2 Na1 135.1(3) 2_767 2_666
O15W Na2 Na1 44.1(3) . 2_666
O29W Na2 Na1 81.8(3) . 2_666
O13W Na2 Na1 44.1(3) 2_666 2_666
Na3 Na2 Na1 116.4(2) . 2_666
O26W Na2 K2 61.4(4) . 2_767
O9W Na2 K2 122.0(3) . 2_767
O5W Na2 K2 42.0(3) 2_767 2_767
O15W Na2 K2 67.6(3) . 2_767
O29W Na2 K2 127.7(3) . 2_767
O13W Na2 K2 140.0(3) 2_666 2_767
Na3 Na2 K2 134.84(19) . 2_767
Na1 Na2 K2 102.37(17) 2_666 2_767
O24W Na3 O9W 84.9(5) . .
O24W Na3 O29W 86.2(4) . .
O9W Na3 O29W 87.8(4) . .
O24W Na3 O22W 89.2(5) . .
O9W Na3 O22W 95.3(6) . .
O29W Na3 O22W 174.2(5) . .
O24W Na3 O8W 89.7(5) . .
O9W Na3 O8W 173.5(4) . .
O29W Na3 O8W 88.1(4) . .
O22W Na3 O8W 88.3(5) . .
O24W Na3 O20 158.9(4) . 1_454
O9W Na3 O20 102.5(4) . 1_454
O29W Na3 O20 74.5(3) . 1_454
O22W Na3 O20 109.4(5) . 1_454
O8W Na3 O20 81.3(3) . 1_454
O24W Na3 O21 148.8(4) . 1_454
O9W Na3 O21 70.6(3) . 1_454
O29W Na3 O21 111.0(4) . 1_454
O22W Na3 O21 74.7(4) . 1_454
O8W Na3 O21 115.7(4) . 1_454
O20 Na3 O21 50.4(3) 1_454 1_454
O24W Na3 C1 172.0(5) . 1_454
O9W Na3 C1 87.0(4) . 1_454
O29W Na3 C1 93.4(4) . 1_454
O22W Na3 C1 91.7(4) . 1_454
O8W Na3 C1 98.3(4) . 1_454
O20 Na3 C1 25.1(3) 1_454 1_454
O21 Na3 C1 25.3(3) 1_454 1_454
O24W Na3 Na2 91.6(4) . .
O9W Na3 Na2 44.0(3) . .
O29W Na3 Na2 45.0(3) . .
O22W Na3 Na2 138.9(5) . .
O8W Na3 Na2 132.8(3) . .
O20 Na3 Na2 80.9(3) 1_454 .
O21 Na3 Na2 84.0(3) 1_454 .
C1 Na3 Na2 82.5(3) 1_454 .
O24W Na3 Na4 61.6(4) . 1_455
O9W Na3 Na4 134.3(4) . 1_455
O29W Na3 Na4 117.5(4) . 1_455
O22W Na3 Na4 56.9(4) . 1_455
O8W Na3 Na4 44.5(3) . 1_455
O20 Na3 Na4 120.0(3) 1_454 1_455
O21 Na3 Na4 124.3(3) 1_454 1_455
C1 Na3 Na4 125.1(3) 1_454 1_455
Na2 Na3 Na4 151.2(2) . 1_455
Na4' Na4 O8W 68.8(12) . 1_655
Na4' Na4 O19 115.9(12) . 1_454
O8W Na4 O19 124.4(5) 1_655 1_454
Na4' Na4 O41 65.8(11) . 1_454
O8W Na4 O41 128.8(7) 1_655 1_454
O19 Na4 O41 61.3(3) 1_454 1_454
Na4' Na4 O18 59.6(12) . 1_454
O8W Na4 O18 75.7(4) 1_655 1_454
O19 Na4 O18 64.9(3) 1_454 1_454
O41 Na4 O18 61.7(3) 1_454 1_454
Na4' Na4 Na10 52.8(13) . 1_655
O8W Na4 Na10 77.8(7) 1_655 1_655
O19 Na4 Na10 152.5(7) 1_454 1_655
O41 Na4 Na10 92.6(6) 1_454 1_655
O18 Na4 Na10 112.3(8) 1_454 1_655
Na4' Na4 Na3 106.9(12) . 1_655
O8W Na4 Na3 40.1(3) 1_655 1_655
O19 Na4 Na3 96.4(4) 1_454 1_655
O41 Na4 Na3 144.3(4) 1_454 1_655
O18 Na4 Na3 84.1(3) 1_454 1_655
Na10 Na4 Na3 110.8(6) 1_655 1_655
Na4' Na4 Na4 130.6(14) . 2_776
O8W Na4 Na4 108.1(4) 1_655 2_776
O19 Na4 Na4 105.9(6) 1_454 2_776
O41 Na4 Na4 118.9(5) 1_454 2_776
O18 Na4 Na4 169.7(8) 1_454 2_776
Na10 Na4 Na4 78.0(6) 1_655 2_776
Na3 Na4 Na4 92.9(4) 1_655 2_776
Na4' Na4 Eu1 78.5(11) . 1_454
O8W Na4 Eu1 111.1(4) 1_655 1_454
O19 Na4 Eu1 37.4(2) 1_454 1_454
O41 Na4 Eu1 37.7(2) 1_454 1_454
O18 Na4 Eu1 35.75(19) 1_454 1_454
Na10 Na4 Eu1 124.3(6) 1_655 1_454
Na3 Na4 Eu1 107.6(3) 1_655 1_454
Na4 Na4 Eu1 138.0(5) 2_776 1_454
Na4 Na4' O18W 163.9(18) . .
Na4 Na4' Na10 101.1(15) . 1_655
O18W Na4' Na10 82.9(11) . 1_655
Na4 Na4' O8W 81.7(12) . 1_655
O18W Na4' O8W 113.9(11) . 1_655
Na10 Na4' O8W 92.1(10) 1_655 1_655
Na4 Na4' O18 93.3(14) . 1_454
O18W Na4' O18 84.3(10) . 1_454
Na10 Na4' O18 165.0(13) 1_655 1_454
O8W Na4' O18 86.0(8) 1_655 1_454
Na4 Na4' O41 85.8(12) . 1_454
O18W Na4' O41 78.4(9) . 1_454
Na10 Na4' O41 114.2(12) 1_655 1_454
O8W Na4' O41 152.6(11) 1_655 1_454
O18 Na4' O41 70.5(7) 1_454 1_454
Na4 Na4' Eu1 82.0(11) . 1_454
O18W Na4' Eu1 87.1(9) . 1_454
Na10 Na4' Eu1 151.5(11) 1_655 1_454
O8W Na4' Eu1 116.3(8) 1_655 1_454
O18 Na4' Eu1 34.6(4) 1_454 1_454
O41 Na4' Eu1 37.4(4) 1_454 1_454
Na4 Na4' Na8 124.2(14) . 2_676
O18W Na4' Na8 46.5(7) . 2_676
Na10 Na4' Na8 53.6(8) 1_655 2_676
O8W Na4' Na8 137.9(9) 1_655 2_676
O18 Na4' Na8 120.4(8) 1_454 2_676
O41 Na4' Na8 68.6(6) 1_454 2_676
Eu1 Na4' Na8 101.0(6) 1_454 2_676
O1W Na5 Na9 177.9(5) . 1_656
O1W Na5 O2W 89.9(4) . .
Na9 Na5 O2W 89.0(4) 1_656 .
O1W Na5 O14W 95.2(5) . .
Na9 Na5 O14W 85.8(4) 1_656 .
O2W Na5 O14W 174.6(5) . .
O1W Na5 O3W 90.5(4) . .
Na9 Na5 O3W 91.4(4) 1_656 .
O2W Na5 O3W 89.5(4) . .
O14W Na5 O3W 91.9(4) . .
O1W Na5 O30W 88.4(4) . .
Na9 Na5 O30W 89.8(4) 1_656 .
O2W Na5 O30W 89.4(4) . .
O14W Na5 O30W 89.3(4) . .
O3W Na5 O30W 178.4(4) . .
O1W Na5 Na6 135.7(4) . .
Na9 Na5 Na6 46.2(3) 1_656 .
O2W Na5 Na6 89.9(3) . .
O14W Na5 Na6 87.4(3) . .
O3W Na5 Na6 45.2(3) . .
O30W Na5 Na6 135.9(3) . .
O1W Na5 Na1 86.6(4) . .
Na9 Na5 Na1 92.9(3) 1_656 .
O2W Na5 Na1 135.7(3) . .
O14W Na5 Na1 43.6(3) . .
O3W Na5 Na1 134.7(3) . .
O30W Na5 Na1 46.4(2) . .
Na6 Na5 Na1 122.1(2) . .
O1W Na5 K1 52.4(3) . .
Na9 Na5 K1 125.7(3) 1_656 .
O2W Na5 K1 49.3(3) . .
O14W Na5 K1 133.8(3) . .
O3W Na5 K1 116.8(3) . .
O30W Na5 K1 61.6(3) . .
Na6 Na5 K1 138.6(2) . .
Na1 Na5 K1 96.61(16) . .
O21W Na6 O3W 90.0(5) . .
O21W Na6 O12W 174.2(6) . .
O3W Na6 O12W 84.2(4) . .
O21W Na6 O27W 92.8(5) . .
O3W Na6 O27W 176.3(5) . .
O12W Na6 O27W 92.9(5) . .
O21W Na6 Na9 86.3(4) . 1_656
O3W Na6 Na9 89.9(4) . 1_656
O12W Na6 Na9 93.6(4) . 1_656
O27W Na6 Na9 87.9(5) . 1_656
O21W Na6 O23W 94.2(5) . .
O3W Na6 O23W 94.8(4) . .
O12W Na6 O23W 86.3(5) . .
O27W Na6 O23W 87.4(5) . .
Na9 Na6 O23W 175.3(5) 1_656 .
O21W Na6 Na5 86.5(4) . .
O3W Na6 Na5 45.5(3) . .
O12W Na6 Na5 89.5(4) . .
O27W Na6 Na5 132.3(4) . .
Na9 Na6 Na5 44.4(3) 1_656 .
O23W Na6 Na5 140.3(4) . .
O21W Na6 Na7 129.4(4) . 1_656
O3W Na6 Na7 59.2(3) . 1_656
O12W Na6 Na7 47.0(3) . 1_656
O27W Na6 Na7 120.3(5) . 1_656
Na9 Na6 Na7 128.1(3) 1_656 1_656
O23W Na6 Na7 54.6(4) . 1_656
Na5 Na6 Na7 95.3(2) . 1_656
O25W Na7 O17 124.0(6) 1_454 1_354
O25W Na7 O6 113.8(6) 1_454 1_454
O17 Na7 O6 106.9(4) 1_354 1_454
O25W Na7 O12W 51.9(5) 1_454 1_454
O17 Na7 O12W 123.0(5) 1_354 1_454
O6 Na7 O12W 66.2(4) 1_454 1_454
O25W Na7 O19W 50.7(5) 1_454 1_454
O17 Na7 O19W 99.1(4) 1_354 1_454
O6 Na7 O19W 153.7(5) 1_454 1_454
O12W Na7 O19W 102.6(5) 1_454 1_454
O25W Na7 Na6 59.6(5) 1_454 1_454
O17 Na7 Na6 88.5(3) 1_354 1_454
O6 Na7 Na6 85.0(3) 1_454 1_454
O12W Na7 Na6 36.4(3) 1_454 1_454
O19W Na7 Na6 99.5(4) 1_454 1_454
O25W Na7 Eu1 133.9(5) 1_454 1_454
O17 Na7 Eu1 97.5(3) 1_354 1_454
O6 Na7 Eu1 64.7(2) 1_454 1_454
O12W Na7 Eu1 123.2(3) 1_454 1_454
O19W Na7 Eu1 108.8(4) 1_454 1_454
Na6 Na7 Eu1 149.6(3) 1_454 1_454
O29 Na8 O44 166.0(7) 1_354 2_777
O29 Na8 O37 105.5(5) 1_354 1_454
O44 Na8 O37 64.7(3) 2_777 1_454
O29 Na8 O18W 106.0(6) 1_354 2_676
O44 Na8 O18W 83.8(5) 2_777 2_676
O37 Na8 O18W 148.4(6) 1_454 2_676
O29 Na8 Na10 86.7(6) 1_354 2_576
O44 Na8 Na10 90.2(6) 2_777 2_576
O37 Na8 Na10 121.6(8) 1_454 2_576
O18W Na8 Na10 58.3(7) 2_676 2_576
O29 Na8 Na4' 116.2(6) 1_354 2_676
O44 Na8 Na4' 67.4(5) 2_777 2_676
O37 Na8 Na4' 126.7(5) 1_454 2_676
O18W Na8 Na4' 31.2(5) 2_676 2_676
Na10 Na8 Na4' 37.5(6) 2_576 2_676
O29 Na8 Eu2 138.1(5) 1_354 1_454
O44 Na8 Eu2 35.9(2) 2_777 1_454
O37 Na8 Eu2 34.3(2) 1_454 1_454
O18W Na8 Eu2 115.2(5) 2_676 1_454
Na10 Na8 Eu2 120.8(6) 2_576 1_454
Na4' Na8 Eu2 103.3(4) 2_676 1_454
Na5 Na9 Na6 89.5(4) 1_454 1_454
Na5 Na9 O25 121.4(4) 1_454 1_453
Na6 Na9 O25 123.0(5) 1_454 1_453
Na4' Na10 O31 147.0(14) 1_455 2_777
Na4' Na10 O22 138.9(12) 1_455 2_777
O31 Na10 O22 62.3(5) 2_777 2_777
Na4' Na10 Na4 26.1(6) 1_455 1_455
O31 Na10 Na4 167.8(13) 2_777 1_455
O22 Na10 Na4 117.4(9) 2_777 1_455
Na4' Na10 Na8 88.9(8) 1_455 2_576
O31 Na10 Na8 83.5(7) 2_777 2_576
O22 Na10 Na8 130.8(10) 2_777 2_576
Na4 Na10 Na8 103.4(6) 1_455 2_576
Na4' Na10 Eu2 143.3(12) 1_455 2_777
O31 Na10 Eu2 33.2(3) 2_777 2_777
O22 Na10 Eu2 35.8(3) 2_777 2_777
Na4 Na10 Eu2 139.8(8) 1_455 2_777
Na8 Na10 Eu2 116.4(7) 2_576 2_777
W1 O2 Eu1 125.5(4) . .
W4 O3 W1 115.7(4) . .
W4 O3 K1 90.9(3) . 2_867
W1 O3 K1 115.2(3) . 2_867
W3 O4 W1 116.3(4) . .
W3 O4 K1 99.8(3) . .
W1 O4 K1 140.4(4) . .
W3 O4 K1 88.3(3) . 2_867
W1 O4 K1 111.0(3) . 2_867
K1 O4 K1 84.5(2) . 2_867
W5 O5 W4 90.5(3) . .
W5 O5 W1 176.8(4) . .
W4 O5 W1 90.0(3) . .
W5 O5 W3 91.9(3) . .
W4 O5 W3 92.0(3) . .
W1 O5 W3 91.3(3) . .
W5 O5 W2 89.9(3) . .
W4 O5 W2 177.0(4) . .
W1 O5 W2 89.5(3) . .
W3 O5 W2 91.0(3) . .
W5 O5 Eu1 88.2(2) . .
W4 O5 Eu1 88.8(2) . .
W1 O5 Eu1 88.7(2) . .
W3 O5 Eu1 179.3(3) . .
W2 O5 Eu1 88.3(2) . .
W2 O6 W1 114.5(4) . .
W2 O6 Na7 103.9(4) . 1_656
W1 O6 Na7 102.2(3) . 1_656
W2 O8 Eu1 124.9(4) . .
W5 O9 W2 116.0(4) . .
W3 O10 W2 117.4(4) . .
W3 O11 K1 98.3(3) . .
W3 O12 W5 115.9(4) . .
W3 O13 W4 116.8(4) . .
W3 O13 K1 110.4(4) . 2_867
W4 O13 K1 109.6(3) . 2_867
W4 O14 K2 140.8(4) . 2_868
W4 O15 Eu1 124.4(4) . .
W5 O16 W4 115.4(4) . .
W5 O17 Na7 143.9(5) . 1_756
W5 O18 Eu1 125.1(4) . .
W5 O18 Na4' 123.3(7) . 1_656
Eu1 O18 Na4' 107.6(6) . 1_656
W5 O18 Na4 137.5(4) . 1_656
Eu1 O18 Na4 97.3(3) . 1_656
Na4' O18 Na4 27.1(6) 1_656 1_656
C2 O19 Eu1 120.8(8) . .
C2 O19 Na4 135.7(9) . 1_656
Eu1 O19 Na4 98.9(4) . 1_656
C1 O20 Eu1 119.6(7) . .
C1 O20 Na3 94.6(7) . 1_656
Eu1 O20 Na3 145.4(4) . 1_656
C1 O21 Eu2 119.3(8) . .
C1 O21 Na3 90.7(7) . 1_656
Eu2 O21 Na3 149.9(4) . 1_656
C2 O22 Eu2 120.9(8) . .
C2 O22 Na10 137.6(10) . 2_777
Eu2 O22 Na10 100.3(6) . 2_777
W6 O24 Eu2 125.1(4) . .
W9 O25 W6 115.3(4) . .
W9 O25 Na9 113.4(4) . 1_657
W6 O25 Na9 123.0(4) . 1_657
W9 O26 W8 89.9(3) . .
W9 O26 W6 90.5(3) . .
W8 O26 W6 177.1(4) . .
W9 O26 W7 176.6(4) . .
W8 O26 W7 89.6(3) . .
W6 O26 W7 89.9(3) . .
W9 O26 W10 91.9(3) . .
W8 O26 W10 91.5(3) . .
W6 O26 W10 91.4(3) . .
W7 O26 W10 91.5(3) . .
W9 O26 Eu2 88.8(2) . .
W8 O26 Eu2 88.4(2) . .
W6 O26 Eu2 88.7(2) . .
W7 O26 Eu2 87.8(2) . .
W10 O26 Eu2 179.3(4) . .
W10 O27 W6 116.7(4) . .
W6 O28 W7 116.1(4) . .
W7 O29 Na8 133.5(6) . 1_756
W10 O30 W7 116.8(4) . .
W7 O31 Eu2 124.8(4) . .
W7 O31 Na10 130.9(6) . 2_777
Eu2 O31 Na10 104.0(5) . 2_777
W7 O32 W8 116.0(4) . .
W8 O33 K2 145.2(5) . 2_868
W8 O34 Eu2 123.3(4) . .
W10 O35 W8 117.1(4) . .
W10 O35 K2 106.8(4) . .
W8 O35 K2 107.9(4) . .
W8 O36 W9 116.4(4) . .
W8 O36 K2 95.8(3) . .
W9 O36 K2 110.4(3) . .
W9 O37 Eu2 124.5(4) . .
W9 O37 Na8 103.8(4) . 1_656
Eu2 O37 Na8 100.8(4) . 1_656
W10 O39 W9 115.7(4) . .
W10 O39 K2 92.9(3) . .
W9 O39 K2 108.5(3) . .
W10 O40 K1 138.4(5) . 1_556
C4 O41 Eu1 120.7(7) . .
C4 O41 Na4' 135.8(10) . 1_656
Eu1 O41 Na4' 103.3(6) . 1_656
C4 O41 Na4 135.2(8) . 1_656
Eu1 O41 Na4 98.1(4) . 1_656
Na4' O41 Na4 28.4(6) 1_656 1_656
C3 O42 Eu1 122.6(8) . .
C3 O43 Eu2 121.4(8) . 2_878
C4 O44 Eu2 120.2(8) . 2_878
C4 O44 Na8 116.1(8) . 2_777
Eu2 O44 Na8 101.4(4) 2_878 2_777
O20 C1 O21 124.2(11) . .
O20 C1 C2 117.0(10) . .
O21 C1 C2 118.8(11) . .
O20 C1 Na3 60.4(6) . 1_656
O21 C1 Na3 63.9(6) . 1_656
C2 C1 Na3 174.6(9) . 1_656
O19 C2 O22 127.9(12) . .
O19 C2 C1 117.2(10) . .
O22 C2 C1 114.8(10) . .
O19 C2 Eu1 40.5(6) . .
O22 C2 Eu1 168.4(9) . .
C1 C2 Eu1 76.7(6) . .
O42 C3 O43 128.4(11) . .
O42 C3 C4 115.7(10) . .
O43 C3 C4 115.9(10) . .
O41 C4 O44 126.8(11) . .
O41 C4 C3 116.2(10) . .
O44 C4 C3 116.9(10) . .
Na5 O1W K1 90.3(4) . .
Na5 O2W K1 91.9(4) . .
Na6 O3W Na5 89.2(4) . .
Na2 O5W K2 102.8(4) 2_767 .
Na3 O8W Na4' 122.9(7) . 1_455
Na3 O8W Na4 95.4(5) . 1_455
Na4' O8W Na4 29.5(6) 1_455 1_455
Na2 O9W Na3 91.4(4) . .
Na6 O12W Na7 96.7(4) . 1_656
Na1 O13W Na2 91.4(4) . 2_666
Na1 O14W Na5 92.1(4) . .
Na2 O15W Na1 92.1(3) . 2_666
O16W O16W O28W 79.5(13) 2_877 2_777
Na4' O18W Na8 102.3(10) . 2_676
Na3 O29W Na2 90.3(4) . .
Na5 O30W Na1 88.1(3) . .
Na5 O30W K1 79.0(3) . .
Na1 O30W K1 132.6(3) . .

loop_
_geom_bond_atom_site_label_1
_geom_bond_atom_site_label_2
_geom_bond_distance
_geom_bond_site_symmetry_2
W1 O1 1.753(9) .
W1 O2 1.771(8) .
W1 O3 1.938(8) .
W1 O6 1.974(8) .
W1 O4 2.020(8) .
W1 O5 2.327(8) .
W1 Eu1 3.7229(8) .
W2 O7 1.698(9) .
W2 O8 1.812(8) .
W2 O6 1.937(8) .
W2 O9 1.942(8) .
W2 O10 1.993(8) .
W2 O5 2.344(8) .
W2 Eu1 3.7208(8) .
W3 O11 1.723(8) .
W3 O4 1.901(8) .
W3 O12 1.905(8) .
W3 O13 1.910(8) .
W3 O10 1.911(9) .
W3 O5 2.332(7) .
W3 K1 3.675(3) .
W3 K1 3.821(3) 2_867
W4 O14 1.743(8) .
W4 O15 1.795(8) .
W4 O3 1.931(8) .
W4 O16 1.936(8) .
W4 O13 2.006(8) .
W4 O5 2.305(8) .
W4 Eu1 3.7120(8) .
W4 K1 3.874(3) 2_867
W5 O17 1.711(8) .
W5 O18 1.783(8) .
W5 O9 1.929(9) .
W5 O16 1.935(8) .
W5 O12 2.025(8) .
W5 O5 2.305(8) .
W5 Eu1 3.6924(8) .
W6 O23 1.733(8) .
W6 O24 1.799(8) .
W6 O28 1.918(8) .
W6 O25 1.959(9) .
W6 O27 2.016(8) .
W6 O26 2.325(7) .
W6 Eu2 3.7132(7) .
W7 O29 1.708(9) .
W7 O31 1.798(8) .
W7 O32 1.926(9) .
W7 O28 1.955(8) .
W7 O30 2.008(9) .
W7 O26 2.326(8) .
W7 Eu2 3.6850(8) .
W8 O33 1.723(9) .
W8 O34 1.796(8) .
W8 O36 1.925(9) .
W8 O32 1.937(9) .
W8 O35 2.022(9) .
W8 O26 2.324(8) .
W8 Eu2 3.7038(8) .
W8 K2 3.848(4) .
W9 O38 1.739(9) .
W9 O37 1.799(8) .
W9 O36 1.926(8) .
W9 O25 1.935(8) .
W9 O39 2.037(9) .
W9 O26 2.310(8) .
W9 Eu2 3.7075(8) .
W10 O40 1.748(9) .
W10 O35 1.885(9) .
W10 O27 1.897(8) .
W10 O39 1.901(9) .
W10 O30 1.909(9) .
W10 O26 2.332(8) .
W10 K2 3.723(4) .
Eu1 O18 2.368(8) .
Eu1 O8 2.373(8) .
Eu1 O15 2.390(8) .
Eu1 O2 2.404(9) .
Eu1 O20 2.455(8) .
Eu1 O42 2.464(8) .
Eu1 O19 2.472(8) .
Eu1 O41 2.481(9) .
Eu1 O5 2.960(7) .
Eu1 C2 3.269(11) .
Eu2 O31 2.350(8) .
Eu2 O24 2.375(8) .
Eu2 O37 2.379(8) .
Eu2 O34 2.401(8) .
Eu2 O21 2.454(8) .
Eu2 O43 2.477(9) 2_878
Eu2 O22 2.478(8) .
Eu2 O44 2.481(8) 2_878
Eu2 O26 2.948(8) .
K1 O40 2.684(9) 1_554
K1 O13 2.710(9) 2_867
K1 O4 2.837(8) .
K1 O2W 2.898(11) .
K1 O11 3.007(10) .
K1 O1W 3.028(13) .
K1 O3 3.328(8) 2_867
K1 O4 3.371(9) 2_867
K1 O30W 3.422(10) .
K1 Na5 3.819(7) .
K1 W3 3.821(3) 2_867
K2 O33 2.680(9) 2_868
K2 O35 2.712(10) .
K2 O4W 2.732(16) .
K2 O14 2.754(9) 2_868
K2 O5W 2.820(11) .
K2 O39 3.105(9) .
K2 O36 3.141(9) .
K2 Na2 4.109(7) 2_767
Na1 O6W 2.370(12) .
Na1 O14W 2.382(11) .
Na1 O10W 2.386(12) .
Na1 O13W 2.442(12) .
Na1 O15W 2.443(11) 2_666
Na1 O30W 2.503(10) .
Na1 Na5 3.456(8) .
Na1 Na2 3.507(8) 2_666
Na2 O26W 2.316(19) .
Na2 O9W 2.405(11) .
Na2 O5W 2.428(11) 2_767
Na2 O15W 2.430(11) .
Na2 O29W 2.448(12) .
Na2 O13W 2.460(11) 2_666
Na2 Na3 3.464(8) .
Na2 Na1 3.507(8) 2_666
Na2 K2 4.109(7) 2_767
Na3 O24W 2.419(13) .
Na3 O9W 2.434(12) .
Na3 O29W 2.437(11) .
Na3 O22W 2.440(15) .
Na3 O8W 2.498(13) .
Na3 O20 2.602(10) 1_454
Na3 O21 2.681(10) 1_454
Na3 C1 2.984(13) 1_454
Na3 Na4 3.859(13) 1_455
Na4 Na4' 1.35(3) .
Na4 O8W 2.716(15) 1_655
Na4 O19 2.811(14) 1_454
Na4 O41 2.833(13) 1_454
Na4 O18 2.963(15) 1_454
Na4 Na10 3.02(3) 1_655
Na4 Na3 3.859(13) 1_655
Na4 Na4 3.98(3) 2_776
Na4 Eu1 4.020(9) 1_454
Na4' O18W 2.13(3) .
Na4' Na10 2.45(3) 1_655
Na4' O8W 2.56(3) 1_655
Na4' O18 2.56(3) 1_454
Na4' O41 2.59(2) 1_454
Na4' Eu1 3.98(2) 1_454
Na4' Na8 4.02(3) 2_676
Na5 O1W 2.312(13) .
Na5 Na9 2.384(12) 1_656
Na5 O2W 2.395(11) .
Na5 O14W 2.418(12) .
Na5 O3W 2.433(11) .
Na5 O30W 2.466(10) .
Na5 Na6 3.408(9) .
Na6 O21W 2.390(14) .
Na6 O3W 2.419(13) .
Na6 O12W 2.429(13) .
Na6 O27W 2.431(18) .
Na6 Na9 2.458(12) 1_656
Na6 O23W 2.460(14) .
Na6 Na7 4.070(12) 1_656
Na7 O25W 2.294(19) 1_454
Na7 O17 2.823(13) 1_354
Na7 O6 2.991(13) 1_454
Na7 O12W 2.996(15) 1_454
Na7 O19W 3.016(18) 1_454
Na7 Na6 4.070(12) 1_454
Na7 Eu1 4.311(9) 1_454
Na8 O29 2.805(15) 1_354
Na8 O44 2.872(14) 2_777
Na8 O37 2.981(16) 1_454
Na8 O18W 2.99(2) 2_676
Na8 Na10 3.24(3) 2_576
Na8 Na4' 4.02(3) 2_676
Na8 Eu2 4.149(12) 1_454
Na9 Na5 2.384(12) 1_454
Na9 Na6 2.458(12) 1_454
Na9 O25 2.805(12) 1_453
Na10 Na4' 2.45(3) 1_455
Na10 O31 2.92(2) 2_777
Na10 O22 2.94(2) 2_777
Na10 Na4 3.02(3) 1_455
Na10 Na8 3.24(3) 2_576
Na10 Eu2 4.169(19) 2_777
O3 K1 3.328(8) 2_867
O4 K1 3.371(9) 2_867
O6 Na7 2.991(13) 1_656
O13 K1 2.710(9) 2_867
O14 K2 2.754(9) 2_868
O17 Na7 2.823(14) 1_756
O18 Na4' 2.56(3) 1_656
O18 Na4 2.963(15) 1_656
O19 C2 1.219(14) .
O19 Na4 2.811(14) 1_656
O20 C1 1.269(14) .
O20 Na3 2.602(10) 1_656
O21 C1 1.276(14) .
O21 Na3 2.681(10) 1_656
O22 C2 1.275(13) .
O22 Na10 2.94(2) 2_777
O25 Na9 2.805(12) 1_657
O29 Na8 2.805(15) 1_756
O31 Na10 2.92(3) 2_777
O33 K2 2.680(9) 2_868
O37 Na8 2.981(16) 1_656
O40 K1 2.684(9) 1_556
O41 C4 1.247(14) .
O41 Na4' 2.59(2) 1_656
O41 Na4 2.833(13) 1_656
O42 C3 1.223(14) .
O43 C3 1.240(14) .
O43 Eu2 2.477(8) 2_878
O44 C4 1.252(14) .
O44 Eu2 2.481(8) 2_878
O44 Na8 2.872(14) 2_777
C1 C2 1.526(17) .
C1 Na3 2.984(13) 1_656
C3 C4 1.572(16) .
O5W Na2 2.428(11) 2_767
O7W O7W' 1.64(4) .
O8W Na4' 2.56(3) 1_455
O8W Na4 2.716(15) 1_455
O12W Na7 2.996(15) 1_656
O13W Na2 2.460(11) 2_666
O15W Na1 2.443(11) 2_666
O16W O16W 1.56(3) 2_877
O16W O28W 1.573(19) 2_777
O18W Na8 2.99(2) 2_676
O19W Na7 3.016(18) 1_656
O25W Na7 2.294(19) 1_656
O28W O16W 1.573(19) 2_777
